data_2208330
loop_
_publ_author_name
'Odaba\,so\<glu, Mustafa'
'B\"uy\"ukg\"ung\"or, Orhan'

_publ_section_title
;
 <i>catena</i>-Poly[[diaquabarium(II)]-di-\m-2-formylbenzoato]
;
_journal_coeditor_code HB6311
_journal_issue 3
_journal_name_full 'Acta Crystallographica Section E'
_journal_page_first m402
_journal_page_last m404
_journal_paper_doi 10.1107/S1600536806003163
_journal_volume 62
_journal_year 2006
_chemical_formula_iupac '[Ba (C8 H5 O3)2 (H2 O)2]'
_chemical_formula_moiety 'C16 H14 Ba O8'
_chemical_formula_sum 'C16 H14 Ba O8'
_chemical_formula_weight 471.61
_chemical_name_systematic
;
catena-Poly[[diaquabarium(II)]-di-\m-2-formylbenzoato]
;
_space_group_IT_number 15
_symmetry_cell_setting monoclinic
_symmetry_space_group_name_Hall '-C 2yc'
_symmetry_space_group_name_H-M 'C 1 2/c 1'
_atom_sites_solution_hydrogens 'difmap (O-H) and geom (C-H)'
_atom_sites_solution_primary direct
_atom_sites_solution_secondary difmap
_audit_creation_method SHELXL-97
_cell_angle_alpha 90.00
_cell_angle_beta 95.364(5)
_cell_angle_gamma 90.00
_cell_formula_units_Z 4
_cell_length_a 18.4346(12)
_cell_length_b 11.6009(7)
_cell_length_c 8.3914(5)
_cell_measurement_reflns_used 12690
_cell_measurement_temperature 296(2)
_cell_measurement_theta_max 27.98
_cell_measurement_theta_min 2.08
_cell_volume 1786.71(19)
_computing_cell_refinement 'X-AREA '
_computing_data_collection 'X-AREA (Stoe & Cie, 2002)'
_computing_data_reduction 'X-RED32 (Stoe & Cie, 2002)'
_computing_molecular_graphics 'ORTEP-3 for Windows (Farrugia, 1997)'
_computing_publication_material 'WinGX (Farrugia, 1999)'
_computing_structure_refinement 'SHELXL97 (Sheldrick, 1997)'
_computing_structure_solution 'SHELXS97 (Sheldrick, 1997)'
_diffrn_ambient_temperature 296(2)
_diffrn_measured_fraction_theta_full 1.000
_diffrn_measured_fraction_theta_max 1.000
_diffrn_measurement_device '2-circle goniometer'
_diffrn_measurement_device_type 'Stoe IPDS-2'
_diffrn_measurement_method \w
_diffrn_radiation_monochromator graphite
_diffrn_radiation_source 'fine-focus sealed tube'
_diffrn_radiation_type MoK\a
_diffrn_radiation_wavelength 0.71073
_diffrn_reflns_av_R_equivalents 0.0861
_diffrn_reflns_av_sigmaI/netI 0.0341
_diffrn_reflns_limit_h_max 22
_diffrn_reflns_limit_h_min -22
_diffrn_reflns_limit_k_max 14
_diffrn_reflns_limit_k_min -14
_diffrn_reflns_limit_l_max 10
_diffrn_reflns_limit_l_min -10
_diffrn_reflns_number 12690
_diffrn_reflns_theta_full 26.00
_diffrn_reflns_theta_max 26.00
_diffrn_reflns_theta_min 2.08
_diffrn_standards_decay_% <2
_diffrn_standards_interval_count 0
_diffrn_standards_number 0
_exptl_absorpt_coefficient_mu 2.262
_exptl_absorpt_correction_T_max 0.704
_exptl_absorpt_correction_T_min 0.548
_exptl_absorpt_correction_type integration
_exptl_absorpt_process_details '(X-RED32; Stoe & Cie, 2002)'
_exptl_crystal_colour colorless
_exptl_crystal_density_diffrn 1.753
_exptl_crystal_density_method 'not measured'
_exptl_crystal_description prism
_exptl_crystal_F_000 920
_exptl_crystal_size_max 0.32
_exptl_crystal_size_mid 0.25
_exptl_crystal_size_min 0.19
_refine_diff_density_max 0.849
_refine_diff_density_min -0.718
_refine_ls_extinction_method none
_refine_ls_goodness_of_fit_ref 1.031
_refine_ls_hydrogen_treatment mixed
_refine_ls_matrix_type full
_refine_ls_number_parameters 122
_refine_ls_number_reflns 1768
_refine_ls_number_restraints 3
_refine_ls_restrained_S_all 1.030
_refine_ls_R_factor_all 0.0248
_refine_ls_R_factor_gt 0.0238
_refine_ls_shift/su_max 0.000
_refine_ls_shift/su_mean 0.000
_refine_ls_structure_factor_coef Fsqd
_refine_ls_weighting_details 'calc w = 1/[\s^2^(Fo^2^)+(0.0326P)^2^+2.7955P] where P = (Fo^2^+2Fc^2^)/3'
_refine_ls_weighting_scheme calc
_refine_ls_wR_factor_gt 0.0605
_refine_ls_wR_factor_ref 0.0610
_reflns_number_gt 1703
_reflns_number_total 1768
_reflns_threshold_expression I>2\s(I)
_cod_data_source_file hb6311.cif
_cod_data_source_block I
_cod_original_sg_symbol_H-M C2/c
_cod_database_code 2208330
_cod_database_fobs_code 2208330

loop_
_symmetry_equiv_pos_as_xyz
'x, y, z'
'-x, y, -z+1/2'
'x+1/2, y+1/2, z'
'-x+1/2, y+1/2, -z+1/2'
'-x, -y, -z'
'x, -y, z-1/2'
'-x+1/2, -y+1/2, -z'
'x+1/2, -y+1/2, z-1/2'

loop_
_atom_site_label
_atom_site_fract_x
_atom_site_fract_y
_atom_site_fract_z
_atom_site_U_iso_or_equiv
_atom_site_adp_type
_atom_site_calc_flag
_atom_site_refinement_flags
_atom_site_occupancy
_atom_site_type_symbol
Ba1 0.5000 0.43825(2) 0.7500 0.04262(10) Uani d S 1 Ba
C1 0.40788(14) 0.6580(3) 0.6228(3) 0.0454(6) Uani d . 1 C
C2 0.37739(14) 0.7761(3) 0.5852(3) 0.0451(6) Uani d . 1 C
C3 0.41545(19) 0.8513(3) 0.4956(4) 0.0620(8) Uani d . 1 C
H3 0.4585 0.8274 0.4563 0.074 Uiso calc R 1 H
C4 0.3901(3) 0.9607(4) 0.4647(5) 0.0783(11) Uani d . 1 C
H4 0.4164 1.0110 0.4058 0.094 Uiso calc R 1 H
C5 0.3261(3) 0.9967(4) 0.5201(5) 0.0786(11) Uani d . 1 C
H5 0.3091 1.0711 0.4984 0.094 Uiso calc R 1 H
C6 0.2872(2) 0.9233(3) 0.6071(5) 0.0651(9) Uani d . 1 C
H6 0.2436 0.9478 0.6433 0.078 Uiso calc R 1 H
C7 0.31212(15) 0.8129(3) 0.6417(3) 0.0476(6) Uani d . 1 C
C8 0.26711(16) 0.7366(4) 0.7316(4) 0.0579(8) Uani d . 1 C
H8 0.2749 0.6575 0.7281 0.069 Uiso calc R 1 H
O1 0.43864(11) 0.6059(2) 0.5180(2) 0.0536(5) Uani d . 1 O
O2 0.40261(14) 0.6179(2) 0.7598(3) 0.0684(7) Uani d . 1 O
O3 0.22086(16) 0.7726(3) 0.8091(4) 0.0986(11) Uani d . 1 O
O4 0.58803(14) 0.2923(3) 0.9319(3) 0.0784(9) Uani d D 1 O
H4A 0.6267(13) 0.288(4) 0.899(4) 0.067(11) Uiso d D 1 H
H4B 0.5933(18) 0.319(4) 1.021(3) 0.073(13) Uiso d D 1 H

loop_
_atom_site_aniso_label
_atom_site_aniso_U_11
_atom_site_aniso_U_22
_atom_site_aniso_U_33
_atom_site_aniso_U_12
_atom_site_aniso_U_13
_atom_site_aniso_U_23
Ba1 0.05228(15) 0.04439(16) 0.03330(13) 0.000 0.01508(9) 0.000
C1 0.0470(13) 0.0498(17) 0.0409(14) 0.0041(12) 0.0128(11) -0.0010(12)
C2 0.0487(13) 0.0475(16) 0.0391(13) 0.0005(12) 0.0047(11) -0.0031(12)
C3 0.0651(18) 0.063(2) 0.0593(18) -0.0074(16) 0.0132(15) 0.0070(17)
C4 0.104(3) 0.057(2) 0.074(3) -0.018(2) 0.007(2) 0.014(2)
C5 0.113(3) 0.048(2) 0.073(2) 0.013(2) -0.004(2) 0.0002(18)
C6 0.075(2) 0.060(2) 0.059(2) 0.0201(17) -0.0005(16) -0.0089(16)
C7 0.0519(14) 0.0515(17) 0.0388(13) 0.0058(13) 0.0012(11) -0.0084(13)
C8 0.0486(15) 0.079(2) 0.0472(16) 0.0019(15) 0.0079(12) -0.0062(16)
O1 0.0636(12) 0.0554(13) 0.0447(11) 0.0097(10) 0.0207(9) 0.0003(10)
O2 0.0929(16) 0.0700(17) 0.0467(11) 0.0329(14) 0.0303(11) 0.0134(11)
O3 0.0773(16) 0.125(3) 0.101(2) 0.0035(18) 0.0498(16) -0.012(2)
O4 0.0646(14) 0.113(3) 0.0594(15) 0.0335(15) 0.0177(12) -0.0060(16)

loop_
_atom_type_symbol
_atom_type_description
_atom_type_scat_dispersion_real
_atom_type_scat_dispersion_imag
_atom_type_scat_source
C C 0.0033 0.0016 'International Tables Vol C Tables 4.2.6.8 and 6.1.1.4'
H H 0.0000 0.0000 'International Tables Vol C Tables 4.2.6.8 and 6.1.1.4'
O O 0.0106 0.0060 'International Tables Vol C Tables 4.2.6.8 and 6.1.1.4'
Ba Ba -0.3244 2.2819 'International Tables Vol C Tables 4.2.6.8 and 6.1.1.4'

loop_
_geom_angle_atom_site_label_1
_geom_angle_atom_site_label_2
_geom_angle_atom_site_label_3
_geom_angle_site_symmetry_1
_geom_angle_site_symmetry_3
_geom_angle
O1 Ba1 O1 5_666 6_566 157.81(11)
O1 Ba1 O4 5_666 2_656 71.56(7)
O1 Ba1 O4 6_566 2_656 94.37(7)
O1 Ba1 O4 5_666 . 94.37(7)
O1 Ba1 O4 6_566 . 71.56(7)
O4 Ba1 O4 2_656 . 102.81(15)
O1 Ba1 O2 5_666 2_656 77.91(7)
O1 Ba1 O2 6_566 2_656 120.02(7)
O4 Ba1 O2 2_656 2_656 144.25(7)
O4 Ba1 O2 . 2_656 97.56(10)
O1 Ba1 O2 5_666 . 120.02(7)
O1 Ba1 O2 6_566 . 77.91(7)
O4 Ba1 O2 2_656 . 97.56(10)
O4 Ba1 O2 . . 144.25(7)
O2 Ba1 O2 2_656 . 81.79(12)
O1 Ba1 O1 5_666 2_656 121.71(7)
O1 Ba1 O1 6_566 2_656 74.45(7)
O4 Ba1 O1 2_656 2_656 165.77(7)
O4 Ba1 O1 . 2_656 82.29(9)
O2 Ba1 O1 2_656 2_656 45.59(6)
O2 Ba1 O1 . 2_656 71.81(8)
O1 Ba1 O1 5_666 . 74.45(7)
O1 Ba1 O1 6_566 . 121.71(7)
O4 Ba1 O1 2_656 . 82.29(9)
O4 Ba1 O1 . . 165.77(7)
O2 Ba1 O1 2_656 . 71.81(8)
O2 Ba1 O1 . . 45.59(6)
O1 Ba1 O1 2_656 . 95.96(10)
O1 C1 O2 . . 123.1(3)
O1 C1 C2 . . 118.7(3)
O2 C1 C2 . . 118.2(2)
C3 C2 C7 . . 119.1(3)
C3 C2 C1 . . 119.3(3)
C7 C2 C1 . . 121.5(3)
C4 C3 C2 . . 120.4(4)
C4 C3 H3 . . 119.8
C2 C3 H3 . . 119.8
C3 C4 C5 . . 120.5(4)
C3 C4 H4 . . 119.7
C5 C4 H4 . . 119.7
C6 C5 C4 . . 120.0(4)
C6 C5 H5 . . 120.0
C4 C5 H5 . . 120.0
C5 C6 C7 . . 120.6(4)
C5 C6 H6 . . 119.7
C7 C6 H6 . . 119.7
C6 C7 C2 . . 119.4(3)
C6 C7 C8 . . 118.2(3)
C2 C7 C8 . . 122.3(3)
O3 C8 C7 . . 122.4(4)
O3 C8 H8 . . 118.8
C7 C8 H8 . . 118.8
C1 O1 Ba1 . 5_666 161.3(2)
C1 O1 Ba1 . . 91.51(17)
Ba1 O1 Ba1 5_666 . 105.55(7)
C1 O2 Ba1 . . 98.44(17)
Ba1 O4 H4A . . 111(3)
Ba1 O4 H4B . . 108(3)
H4A O4 H4B . . 108(3)

loop_
_geom_bond_atom_site_label_1
_geom_bond_atom_site_label_2
_geom_bond_site_symmetry_2
_geom_bond_distance
_geom_bond_publ_flag
Ba1 O1 5_666 2.6599(19) y
Ba1 O1 6_566 2.6599(19) ?
Ba1 O4 2_656 2.714(3) ?
Ba1 O4 . 2.714(3) y
Ba1 O2 2_656 2.757(2) ?
Ba1 O2 . 2.757(2) y
Ba1 O1 2_656 2.905(2) ?
Ba1 O1 . 2.905(2) y
C1 O1 . 1.247(3) ?
C1 O2 . 1.252(3) ?
C1 C2 . 1.503(4) ?
C2 C3 . 1.384(4) ?
C2 C7 . 1.401(4) ?
C3 C4 . 1.369(6) ?
C3 H3 . 0.9300 ?
C4 C5 . 1.373(6) ?
C4 H4 . 0.9300 ?
C5 C6 . 1.368(6) ?
C5 H5 . 0.9300 ?
C6 C7 . 1.382(5) ?
C6 H6 . 0.9300 ?
C7 C8 . 1.469(5) ?
C8 O3 . 1.195(4) ?
C8 H8 . 0.9300 ?
O1 Ba1 5_666 2.6599(19) ?
O4 H4A . 0.791(17) ?
O4 H4B . 0.808(18) ?

loop_
_geom_hbond_atom_site_label_D
_geom_hbond_atom_site_label_H
_geom_hbond_atom_site_label_A
_geom_hbond_site_symmetry_A
_geom_hbond_distance_DH
_geom_hbond_distance_HA
_geom_hbond_distance_DA
_geom_hbond_angle_DHA
O4 H4A O3 3_545 0.791(17) 1.963(18) 2.754(3) 178(4)
O4 H4B O2 5_667 0.810(18) 1.971(18) 2.779(4) 175(3)

loop_
_geom_torsion_atom_site_label_1
_geom_torsion_atom_site_label_2
_geom_torsion_atom_site_label_3
_geom_torsion_atom_site_label_4
_geom_torsion_site_symmetry_1
_geom_torsion_site_symmetry_4
_geom_torsion
O1 C1 C2 C3 . . -38.5(4)
O2 C1 C2 C3 . . 139.9(3)
O1 C1 C2 C7 . . 143.1(3)
O2 C1 C2 C7 . . -38.6(4)
C7 C2 C3 C4 . . 0.9(5)
C1 C2 C3 C4 . . -177.6(3)
C2 C3 C4 C5 . . -0.9(6)
C3 C4 C5 C6 . . 0.1(7)
C4 C5 C6 C7 . . 0.7(6)
C5 C6 C7 C2 . . -0.8(5)
C5 C6 C7 C8 . . -178.3(3)
C3 C2 C7 C6 . . 0.0(4)
C1 C2 C7 C6 . . 178.4(3)
C3 C2 C7 C8 . . 177.4(3)
C1 C2 C7 C8 . . -4.2(4)
C6 C7 C8 O3 . . -19.2(5)
C2 C7 C8 O3 . . 163.4(3)
O2 C1 O1 Ba1 . 5_666 -167.9(4)
C2 C1 O1 Ba1 . 5_666 10.4(8)
O2 C1 O1 Ba1 . . -11.8(3)
C2 C1 O1 Ba1 . . 166.5(2)
O1 Ba1 O1 C1 5_666 . -172.3(2)
O1 Ba1 O1 C1 6_566 . 24.4(2)
O4 Ba1 O1 C1 2_656 . 114.80(18)
O4 Ba1 O1 C1 . . -133.1(3)
O2 Ba1 O1 C1 2_656 . -90.17(18)
O2 Ba1 O1 C1 . . 6.23(18)
O1 Ba1 O1 C1 2_656 . -50.97(16)
O1 Ba1 O1 Ba1 5_666 5_666 0.0
O1 Ba1 O1 Ba1 6_566 5_666 -163.31(7)
O4 Ba1 O1 Ba1 2_656 5_666 -72.93(9)
O4 Ba1 O1 Ba1 . 5_666 39.2(4)
O2 Ba1 O1 Ba1 2_656 5_666 82.10(8)
O2 Ba1 O1 Ba1 . 5_666 178.50(14)
O1 Ba1 O1 Ba1 2_656 5_666 121.30(9)
O1 C1 O2 Ba1 . . 12.5(3)
C2 C1 O2 Ba1 . . -165.8(2)
O1 Ba1 O2 C1 5_666 . -4.6(2)
O1 Ba1 O2 C1 6_566 . -170.5(2)
O4 Ba1 O2 C1 2_656 . -77.6(2)
O4 Ba1 O2 C1 . . 157.8(2)
O2 Ba1 O2 C1 2_656 . 66.26(19)
O1 Ba1 O2 C1 2_656 . 112.1(2)
O1 Ba1 O2 C1 . . -6.27(18)
C1 Ba1 O2 C1 2_656 . 88.0(2)
Ba1 Ba1 O2 C1 5_667 . 149.4(2)
Ba1 Ba1 O2 C1 5_666 . -5.4(2)
